data_7247868
loop_
_publ_author_name
'De Beer, Francois J.'
'Jacobs, Frederick J. F.'
'Ntsila, Akho'
'Kama, Dumisani V.'
'Azov, Vladimir A.'

_publ_section_title
;
 Analysis of short contacts in crystals of halogenated amino acids:
 atom--atom interactions vs. energy frameworks
;
_journal_issue 5
_journal_name_full CrystEngComm
_journal_page_first 604
_journal_page_last 619
_journal_paper_doi 10.1039/D3CE01029E
_journal_volume 26
_journal_year 2024
_chemical_formula_moiety '2(C12 H22 Cl N O4)'
_chemical_formula_sum 'C24 H44 Cl2 N2 O8'
_chemical_formula_weight 559.51
_space_group_crystal_system monoclinic
_space_group_IT_number 4
_space_group_name_Hall 'P 2yb'
_space_group_name_H-M_alt 'P 1 21 1'
_atom_sites_solution_hydrogens mixed
_audit_creation_date 2023-01-24
_audit_creation_method
;
Olex2 1.3
(compiled 2020.11.12 svn.r5f609507 for OlexSys, GUI svn.r6408)
;
_audit_update_record
;
2023-01-26 deposited with the CCDC.	2023-12-11 downloaded from the CCDC.
;
_cell_angle_alpha 90
_cell_angle_beta 93.118(3)
_cell_angle_gamma 90
_cell_formula_units_Z 1
_cell_length_a 5.9666(5)
_cell_length_b 9.8723(9)
_cell_length_c 12.6022(11)
_cell_measurement_reflns_used 9955
_cell_measurement_temperature 101(2)
_cell_measurement_theta_max 28.29
_cell_measurement_theta_min 2.62
_cell_volume 741.22(11)
_computing_molecular_graphics 'Olex2 1.3 (Dolomanov et al., 2009)'
_computing_publication_material 'Olex2 1.3 (Dolomanov et al., 2009)'
_computing_structure_refinement 'SHELXL 2019/2 (Sheldrick, 2015)'
_diffrn_ambient_temperature 101.0
_diffrn_measured_fraction_theta_full 0.974
_diffrn_measured_fraction_theta_max 0.981
_diffrn_measurement_device_type 'Bruker APEX-II CCD'
_diffrn_measurement_method '\f and \w scans'
_diffrn_radiation_type MoK\a
_diffrn_radiation_wavelength 0.71073
_diffrn_reflns_av_R_equivalents 0.0294
_diffrn_reflns_av_unetI/netI 0.0278
_diffrn_reflns_Laue_measured_fraction_full 0.974
_diffrn_reflns_Laue_measured_fraction_max 0.981
_diffrn_reflns_limit_h_max 7
_diffrn_reflns_limit_h_min -7
_diffrn_reflns_limit_k_max 13
_diffrn_reflns_limit_k_min -13
_diffrn_reflns_limit_l_max 16
_diffrn_reflns_limit_l_min -16
_diffrn_reflns_number 12661
_diffrn_reflns_point_group_measured_fraction_full 0.974
_diffrn_reflns_point_group_measured_fraction_max 0.980
_diffrn_reflns_theta_full 25.242
_diffrn_reflns_theta_max 28.303
_diffrn_reflns_theta_min 3.238
_diffrn_source_current 1.4
_diffrn_source_power 0.07
_diffrn_source_voltage 50.0
_diffrn_standards_number 0
_exptl_absorpt_coefficient_mu 0.264
_exptl_absorpt_correction_T_max 0.7457
_exptl_absorpt_correction_T_min 0.6535
_exptl_absorpt_correction_type multi-scan
_exptl_absorpt_process_details
;
SADABS-2016/2 (Bruker,2016) was used for absorption correction.
wR2(int) was 0.1092 before and 0.0507 after correction.
The Ratio of minimum to maximum transmission is 0.8764.
The \l/2 correction factor is Not present.
;
_exptl_crystal_colour yellow
_exptl_crystal_colour_primary yellow
_exptl_crystal_density_diffrn 1.253
_exptl_crystal_description Stout
_exptl_crystal_F_000 300
_exptl_crystal_size_max 0.408
_exptl_crystal_size_mid 0.351
_exptl_crystal_size_min 0.227
_refine_diff_density_max 0.208
_refine_diff_density_min -0.143
_refine_diff_density_rms 0.027
_refine_ls_abs_structure_details
;
 Flack x determined using 1645 quotients [(I+)-(I-)]/[(I+)+(I-)]
 (Parsons, Flack and Wagner, Acta Cryst. B69 (2013) 249-259).
;
_refine_ls_abs_structure_Flack 0.012(14)
_refine_ls_extinction_method none
_refine_ls_goodness_of_fit_ref 1.046
_refine_ls_hydrogen_treatment mixed
_refine_ls_matrix_type full
_refine_ls_number_parameters 173
_refine_ls_number_reflns 3606
_refine_ls_number_restraints 1
_refine_ls_restrained_S_all 1.046
_refine_ls_R_factor_all 0.0234
_refine_ls_R_factor_gt 0.0231
_refine_ls_shift/su_max 0.001
_refine_ls_shift/su_mean 0.000
_refine_ls_structure_factor_coef Fsqd
_refine_ls_weighting_details 'w=1/[\s^2^(Fo^2^)+(0.0314P)^2^+0.0701P] where P=(Fo^2^+2Fc^2^)/3'
_refine_ls_weighting_scheme calc
_refine_ls_wR_factor_gt 0.0615
_refine_ls_wR_factor_ref 0.0617
_reflns_Friedel_coverage 0.893
_reflns_Friedel_fraction_full 0.975
_reflns_Friedel_fraction_max 0.980
_reflns_number_gt 3550
_reflns_number_total 3606
_reflns_threshold_expression 'I > 2\s(I)'
_cod_data_source_file d3ce01029e2.cif
_cod_data_source_block mo_v1_22ffdb1_0m
_cod_depositor_comments 'Adding full bibliography for 7247865--7247871.cif.'
_cod_database_code 7247868
_shelx_shelxl_version_number 2019/2
_shelx_space_group_comment
;
The symmetry employed for this shelxl refinement is uniquely defined
by the following loop, which should always be used as a source of
symmetry information in preference to the above space-group names.
They are only intended as comments.
;
_shelx_estimated_absorpt_t_max 0.942
_shelx_estimated_absorpt_t_min 0.900
_olex2_refinement_description
;
1. Fixed Uiso
 At 1.2 times of:
  All C(H) groups, All C(H,H) groups
 At 1.5 times of:
  All C(H,H,H) groups
2.a Ternary CH refined with riding coordinates:
 C2(H2)
2.b Secondary CH2 refined with riding coordinates:
 C3(H3A,H3B)
2.c Idealised Me refined as rotating group:
 C11(H11A,H11B,H11C), C12(H12A,H12B,H12C), C10(H10A,H10B,H10C), C6(H6A,H6B,
 H6C), C7(H7A,H7B,H7C), C8(H8A,H8B,H8C)
;
_olex2_submission_special_instructions 'No special instructions were received'

loop_
_space_group_symop_operation_xyz
'x, y, z'
'-x, y+1/2, -z'

loop_
_atom_site_label
_atom_site_type_symbol
_atom_site_fract_x
_atom_site_fract_y
_atom_site_fract_z
_atom_site_U_iso_or_equiv
_atom_site_adp_type
_atom_site_occupancy
_atom_site_site_symmetry_order
_atom_site_calc_flag
_atom_site_refinement_flags_posn
_atom_site_refinement_flags_adp
_atom_site_refinement_flags_occupancy
_atom_site_disorder_assembly
_atom_site_disorder_group
Cl1 Cl 0.99802(7) 0.27990(4) 0.73466(4) 0.04292(13) Uani 1 1 d . . . . .
O4 O 0.41748(16) 0.54367(9) 0.90899(7) 0.01978(19) Uani 1 1 d . . . . .
O3 O 0.67742(18) 0.69285(10) 0.85087(8) 0.0269(2) Uani 1 1 d . . . . .
O2 O 0.80565(15) 0.45057(10) 0.51157(7) 0.02031(19) Uani 1 1 d . . . . .
O1 O 0.47160(17) 0.40133(12) 0.57935(9) 0.0290(2) Uani 1 1 d . . . . .
N1 N 0.6117(2) 0.48890(12) 0.77246(9) 0.0220(2) Uani 1 1 d . . . . .
C4 C 0.5775(2) 0.58609(13) 0.84586(10) 0.0186(2) Uani 1 1 d . . . . .
C1 C 0.6593(2) 0.44662(13) 0.58682(10) 0.0195(2) Uani 1 1 d . . . . .
C2 C 0.7617(2) 0.51008(13) 0.68840(10) 0.0192(2) Uani 1 1 d . . . . .
H2 H 0.771538 0.609939 0.676196 0.023 Uiso 1 1 calc R U . . .
C9 C 0.3517(2) 0.62604(13) 1.00024(10) 0.0189(2) Uani 1 1 d . . . . .
C11 C 0.2397(2) 0.75549(15) 0.96076(12) 0.0259(3) Uani 1 1 d . . . . .
H11A H 0.347642 0.810336 0.923598 0.039 Uiso 1 1 calc R U . . .
H11B H 0.187166 0.806641 1.021259 0.039 Uiso 1 1 calc R U . . .
H11C H 0.111603 0.733302 0.911846 0.039 Uiso 1 1 calc R U . . .
C12 C 0.5543(2) 0.65334(16) 1.07582(11) 0.0243(3) Uani 1 1 d . . . . .
H12A H 0.635842 0.568538 1.090132 0.036 Uiso 1 1 calc R U . . .
H12B H 0.503945 0.690419 1.142607 0.036 Uiso 1 1 calc R U . . .
H12C H 0.653671 0.718635 1.043375 0.036 Uiso 1 1 calc R U . . .
C10 C 0.1853(2) 0.53346(15) 1.05092(12) 0.0260(3) Uani 1 1 d . . . . .
H10A H 0.058647 0.515452 1.000067 0.039 Uiso 1 1 calc R U . . .
H10B H 0.130424 0.577190 1.114323 0.039 Uiso 1 1 calc R U . . .
H10C H 0.259147 0.447899 1.071116 0.039 Uiso 1 1 calc R U . . .
C5 C 0.7504(2) 0.39215(16) 0.40477(11) 0.0258(3) Uani 1 1 d . . . . .
C3 C 0.9979(2) 0.45902(16) 0.71577(11) 0.0263(3) Uani 1 1 d . . . . .
H3A H 1.058502 0.503859 0.781491 0.032 Uiso 1 1 calc R U . . .
H3B H 1.096123 0.482426 0.657661 0.032 Uiso 1 1 calc R U . . .
C6 C 0.6827(3) 0.24478(19) 0.41511(14) 0.0383(4) Uani 1 1 d . . . . .
H6A H 0.793527 0.197592 0.461946 0.057 Uiso 1 1 calc R U . . .
H6B H 0.675814 0.202046 0.344822 0.057 Uiso 1 1 calc R U . . .
H6C H 0.534931 0.239536 0.445250 0.057 Uiso 1 1 calc R U . . .
C7 C 0.5725(3) 0.4794(2) 0.34846(13) 0.0392(4) Uani 1 1 d . . . . .
H7A H 0.436513 0.478727 0.388688 0.059 Uiso 1 1 calc R U . . .
H7B H 0.537742 0.443421 0.276967 0.059 Uiso 1 1 calc R U . . .
H7C H 0.628123 0.572396 0.343264 0.059 Uiso 1 1 calc R U . . .
C8 C 0.9732(3) 0.4031(2) 0.35263(13) 0.0352(4) Uani 1 1 d . . . . .
H8A H 1.021937 0.497855 0.352823 0.053 Uiso 1 1 calc R U . . .
H8B H 0.955508 0.370383 0.279224 0.053 Uiso 1 1 calc R U . . .
H8C H 1.085929 0.347966 0.392200 0.053 Uiso 1 1 calc R U . . .
H1 H 0.523(4) 0.423(3) 0.7691(18) 0.039(6) Uiso 1 1 d . . . . .

loop_
_atom_site_aniso_label
_atom_site_aniso_U_11
_atom_site_aniso_U_22
_atom_site_aniso_U_33
_atom_site_aniso_U_23
_atom_site_aniso_U_13
_atom_site_aniso_U_12
Cl1 0.0439(2) 0.0433(2) 0.0427(2) 0.02038(18) 0.01240(17) 0.02163(18)
O4 0.0205(4) 0.0196(4) 0.0196(4) -0.0048(3) 0.0047(3) -0.0021(3)
O3 0.0301(5) 0.0244(5) 0.0267(5) -0.0058(4) 0.0068(4) -0.0092(4)
O2 0.0176(4) 0.0266(5) 0.0167(4) -0.0018(4) 0.0010(3) -0.0035(3)
O1 0.0184(5) 0.0423(6) 0.0265(5) -0.0038(4) 0.0032(4) -0.0073(4)
N1 0.0253(6) 0.0188(5) 0.0227(5) -0.0032(4) 0.0083(4) -0.0039(4)
C4 0.0181(5) 0.0206(6) 0.0169(5) -0.0004(5) -0.0001(4) 0.0006(4)
C1 0.0187(5) 0.0194(6) 0.0203(6) 0.0008(5) 0.0011(4) 0.0009(4)
C2 0.0204(6) 0.0182(6) 0.0191(6) -0.0010(4) 0.0039(4) -0.0009(4)
C9 0.0208(6) 0.0183(6) 0.0180(6) -0.0035(4) 0.0030(4) 0.0012(4)
C11 0.0254(6) 0.0226(7) 0.0296(7) 0.0001(5) -0.0001(5) 0.0051(5)
C12 0.0256(6) 0.0267(6) 0.0202(6) -0.0026(5) -0.0021(5) 0.0003(5)
C10 0.0269(6) 0.0250(6) 0.0269(7) -0.0027(5) 0.0096(5) -0.0021(5)
C5 0.0247(6) 0.0365(8) 0.0163(6) -0.0049(5) 0.0009(5) -0.0073(5)
C3 0.0201(6) 0.0377(8) 0.0210(6) 0.0001(6) -0.0001(5) -0.0009(5)
C6 0.0455(9) 0.0367(8) 0.0332(8) -0.0123(7) 0.0070(7) -0.0150(7)
C7 0.0296(8) 0.0626(12) 0.0246(7) 0.0090(8) -0.0056(6) -0.0046(7)
C8 0.0302(7) 0.0506(10) 0.0258(7) -0.0085(7) 0.0099(6) -0.0070(7)

loop_
_atom_type_symbol
_atom_type_description
_atom_type_scat_dispersion_real
_atom_type_scat_dispersion_imag
_atom_type_scat_source
C C 0.0033 0.0016 'International Tables Vol C Tables 4.2.6.8 and 6.1.1.4'
H H 0.0000 0.0000 'International Tables Vol C Tables 4.2.6.8 and 6.1.1.4'
Cl Cl 0.1484 0.1585 'International Tables Vol C Tables 4.2.6.8 and 6.1.1.4'
N N 0.0061 0.0033 'International Tables Vol C Tables 4.2.6.8 and 6.1.1.4'
O O 0.0106 0.0060 'International Tables Vol C Tables 4.2.6.8 and 6.1.1.4'

loop_
_geom_angle_atom_site_label_1
_geom_angle_atom_site_label_2
_geom_angle_atom_site_label_3
_geom_angle
_geom_angle_site_symmetry_1
_geom_angle_site_symmetry_3
_geom_angle_publ_flag
C4 O4 C9 121.11(10) . . ?
C1 O2 C5 121.01(10) . . ?
C4 N1 C2 121.49(12) . . ?
C4 N1 H1 117.7(15) . . ?
C2 N1 H1 119.5(15) . . ?
O4 C4 N1 108.78(11) . . ?
O3 C4 O4 127.21(13) . . ?
O3 C4 N1 124.02(13) . . ?
O2 C1 C2 109.86(11) . . ?
O1 C1 O2 126.97(12) . . ?
O1 C1 C2 123.18(12) . . ?
N1 C2 C1 108.78(11) . . ?
N1 C2 H2 107.5 . . ?
N1 C2 C3 113.03(11) . . ?
C1 C2 H2 107.5 . . ?
C3 C2 C1 112.29(11) . . ?
C3 C2 H2 107.5 . . ?
O4 C9 C11 109.86(11) . . ?
O4 C9 C12 110.41(11) . . ?
O4 C9 C10 101.75(10) . . ?
C11 C9 C12 112.20(11) . . ?
C11 C9 C10 111.08(12) . . ?
C10 C9 C12 111.07(11) . . ?
C9 C11 H11A 109.5 . . ?
C9 C11 H11B 109.5 . . ?
C9 C11 H11C 109.5 . . ?
H11A C11 H11B 109.5 . . ?
H11A C11 H11C 109.5 . . ?
H11B C11 H11C 109.5 . . ?
C9 C12 H12A 109.5 . . ?
C9 C12 H12B 109.5 . . ?
C9 C12 H12C 109.5 . . ?
H12A C12 H12B 109.5 . . ?
H12A C12 H12C 109.5 . . ?
H12B C12 H12C 109.5 . . ?
C9 C10 H10A 109.5 . . ?
C9 C10 H10B 109.5 . . ?
C9 C10 H10C 109.5 . . ?
H10A C10 H10B 109.5 . . ?
H10A C10 H10C 109.5 . . ?
H10B C10 H10C 109.5 . . ?
O2 C5 C6 109.97(12) . . ?
O2 C5 C7 108.64(13) . . ?
O2 C5 C8 102.03(11) . . ?
C6 C5 C8 110.41(14) . . ?
C7 C5 C6 113.74(14) . . ?
C7 C5 C8 111.41(14) . . ?
Cl1 C3 H3A 109.5 . . ?
Cl1 C3 H3B 109.5 . . ?
C2 C3 Cl1 110.67(10) . . ?
C2 C3 H3A 109.5 . . ?
C2 C3 H3B 109.5 . . ?
H3A C3 H3B 108.1 . . ?
C5 C6 H6A 109.5 . . ?
C5 C6 H6B 109.5 . . ?
C5 C6 H6C 109.5 . . ?
H6A C6 H6B 109.5 . . ?
H6A C6 H6C 109.5 . . ?
H6B C6 H6C 109.5 . . ?
C5 C7 H7A 109.5 . . ?
C5 C7 H7B 109.5 . . ?
C5 C7 H7C 109.5 . . ?
H7A C7 H7B 109.5 . . ?
H7A C7 H7C 109.5 . . ?
H7B C7 H7C 109.5 . . ?
C5 C8 H8A 109.5 . . ?
C5 C8 H8B 109.5 . . ?
C5 C8 H8C 109.5 . . ?
H8A C8 H8B 109.5 . . ?
H8A C8 H8C 109.5 . . ?
H8B C8 H8C 109.5 . . ?

loop_
_geom_bond_atom_site_label_1
_geom_bond_atom_site_label_2
_geom_bond_distance
_geom_bond_site_symmetry_2
_geom_bond_publ_flag
Cl1 C3 1.7843(17) . ?
O4 C4 1.3424(16) . ?
O4 C9 1.4788(15) . ?
O3 C4 1.2109(17) . ?
O2 C1 1.3243(16) . ?
O2 C5 1.4848(16) . ?
O1 C1 1.2046(17) . ?
N1 C4 1.3559(17) . ?
N1 C2 1.4387(17) . ?
N1 H1 0.84(2) . ?
C1 C2 1.5229(18) . ?
C2 H2 1.0000 . ?
C2 C3 1.5186(18) . ?
C9 C11 1.5139(19) . ?
C9 C12 1.5217(18) . ?
C9 C10 1.5161(19) . ?
C11 H11A 0.9800 . ?
C11 H11B 0.9800 . ?
C11 H11C 0.9800 . ?
C12 H12A 0.9800 . ?
C12 H12B 0.9800 . ?
C12 H12C 0.9800 . ?
C10 H10A 0.9800 . ?
C10 H10B 0.9800 . ?
C10 H10C 0.9800 . ?
C5 C6 1.517(2) . ?
C5 C7 1.513(2) . ?
C5 C8 1.518(2) . ?
C3 H3A 0.9900 . ?
C3 H3B 0.9900 . ?
C6 H6A 0.9800 . ?
C6 H6B 0.9800 . ?
C6 H6C 0.9800 . ?
C7 H7A 0.9800 . ?
C7 H7B 0.9800 . ?
C7 H7C 0.9800 . ?
C8 H8A 0.9800 . ?
C8 H8B 0.9800 . ?
C8 H8C 0.9800 . ?

loop_
_geom_torsion_atom_site_label_1
_geom_torsion_atom_site_label_2
_geom_torsion_atom_site_label_3
_geom_torsion_atom_site_label_4
_geom_torsion
_geom_torsion_site_symmetry_1
_geom_torsion_site_symmetry_2
_geom_torsion_site_symmetry_3
_geom_torsion_site_symmetry_4
_geom_torsion_publ_flag
O2 C1 C2 N1 -172.61(10) . . . . ?
O2 C1 C2 C3 -46.74(15) . . . . ?
O1 C1 C2 N1 7.73(18) . . . . ?
O1 C1 C2 C3 133.61(14) . . . . ?
N1 C2 C3 Cl1 63.48(13) . . . . ?
C4 O4 C9 C11 66.73(15) . . . . ?
C4 O4 C9 C12 -57.54(15) . . . . ?
C4 O4 C9 C10 -175.51(11) . . . . ?
C4 N1 C2 C1 -141.06(12) . . . . ?
C4 N1 C2 C3 93.50(15) . . . . ?
C1 O2 C5 C6 -55.62(17) . . . . ?
C1 O2 C5 C7 69.44(16) . . . . ?
C1 O2 C5 C8 -172.80(12) . . . . ?
C1 C2 C3 Cl1 -60.05(13) . . . . ?
C2 N1 C4 O4 175.08(11) . . . . ?
C2 N1 C4 O3 -4.6(2) . . . . ?
C9 O4 C4 O3 -3.3(2) . . . . ?
C9 O4 C4 N1 177.01(11) . . . . ?
C5 O2 C1 O1 -1.8(2) . . . . ?
C5 O2 C1 C2 178.52(11) . . . . ?
